data_4077979
loop_
_publ_author_name
'Zhu, Bolin'
'Li, Yuan'
'Chen, Yunfei'
'Shi, Wei'

_publ_section_title
;
 Reactions of SnMe2-Bridged Bis(cyclopentadienes) with Iron Pentacarbonyl:
 Migration of the SnMe2Group
;
_journal_issue 8
_journal_name_full Organometallics
_journal_page_first 3035
_journal_paper_doi 10.1021/om201151c
_journal_volume 31
_journal_year 2012
_chemical_formula_sum 'C18 H20 Fe2 Ge O4 Sn'
_chemical_formula_weight 603.32
_chemical_name_systematic
; 
 ? 
;
_space_group_IT_number 4
_symmetry_cell_setting monoclinic
_symmetry_space_group_name_Hall 'P 2yb'
_symmetry_space_group_name_H-M 'P 1 21 1'
_atom_sites_solution_hydrogens geom
_atom_sites_solution_primary direct
_atom_sites_solution_secondary difmap
_audit_creation_method SHELXL-97
_cell_angle_alpha 90.00
_cell_angle_beta 93.203(3)
_cell_angle_gamma 90.00
_cell_formula_units_Z 2
_cell_length_a 9.1782(19)
_cell_length_b 12.419(3)
_cell_length_c 9.2376(19)
_cell_measurement_reflns_used 4921
_cell_measurement_temperature 296(2)
_cell_measurement_theta_max 28.34
_cell_measurement_theta_min 2.75
_cell_volume 1051.3(4)
_computing_cell_refinement 'Bruker SMART'
_computing_data_collection 'Bruker SMART'
_computing_data_reduction 'Bruker SAINT'
_computing_molecular_graphics 'Bruker SHELXTL'
_computing_publication_material 'Bruker SHELXTL'
_computing_structure_refinement 'SHELXL-97 (Sheldrick, 1997)'
_computing_structure_solution 'SHELXS-97 (Sheldrick, 1990)'
_diffrn_ambient_temperature 296(2)
_diffrn_measured_fraction_theta_full 0.997
_diffrn_measured_fraction_theta_max 0.997
_diffrn_measurement_device_type 'CCD area detector'
_diffrn_measurement_method 'phi and omega scans'
_diffrn_radiation_monochromator graphite
_diffrn_radiation_source 'fine-focus sealed tube'
_diffrn_radiation_type MoK\a
_diffrn_radiation_wavelength 0.71073
_diffrn_reflns_av_R_equivalents 0.0117
_diffrn_reflns_av_sigmaI/netI 0.0263
_diffrn_reflns_limit_h_max 10
_diffrn_reflns_limit_h_min -8
_diffrn_reflns_limit_k_max 14
_diffrn_reflns_limit_k_min -13
_diffrn_reflns_limit_l_max 10
_diffrn_reflns_limit_l_min -10
_diffrn_reflns_number 5365
_diffrn_reflns_theta_full 24.99
_diffrn_reflns_theta_max 24.99
_diffrn_reflns_theta_min 2.21
_exptl_absorpt_coefficient_mu 3.961
_exptl_absorpt_correction_T_max 0.5698
_exptl_absorpt_correction_T_min 0.5358
_exptl_absorpt_correction_type multi-scan
_exptl_absorpt_process_details SADABS
_exptl_crystal_colour YELLOW
_exptl_crystal_density_diffrn 1.906
_exptl_crystal_density_meas ?
_exptl_crystal_density_method 'not measured'
_exptl_crystal_description BLOCK
_exptl_crystal_F_000 588
_exptl_crystal_size_max 0.18
_exptl_crystal_size_mid 0.17
_exptl_crystal_size_min 0.16
_refine_diff_density_max 0.206
_refine_diff_density_min -0.258
_refine_diff_density_rms 0.052
_refine_ls_abs_structure_details 'Flack H D (1983), Acta Cryst. A39, 876-881'
_refine_ls_abs_structure_Flack 0.033(9)
_refine_ls_extinction_method none
_refine_ls_goodness_of_fit_ref 1.051
_refine_ls_hydrogen_treatment constr
_refine_ls_matrix_type full
_refine_ls_number_parameters 239
_refine_ls_number_reflns 3109
_refine_ls_number_restraints 1
_refine_ls_restrained_S_all 1.051
_refine_ls_R_factor_all 0.0140
_refine_ls_R_factor_gt 0.0135
_refine_ls_shift/su_max 0.001
_refine_ls_shift/su_mean 0.000
_refine_ls_structure_factor_coef Fsqd
_refine_ls_weighting_details 'calc w=1/[\s^2^(Fo^2^)+(0.0077P)^2^+0.0000P] where P=(Fo^2^+2Fc^2^)/3'
_refine_ls_weighting_scheme calc
_refine_ls_wR_factor_gt 0.0302
_refine_ls_wR_factor_ref 0.0304
_reflns_number_gt 3040
_reflns_number_total 3109
_reflns_threshold_expression >2sigma(I)
_cod_data_source_file om201151c_si_004.cif
_cod_data_source_block 110509b
_cod_depositor_comments
;
The following automatic conversions were performed:

'_symmetry_cell_setting' value 'Monoclinic' changed to 'monoclinic'
according to /home/saulius/struct/CIF-dictionaries/cif_core.dic
dictionary named 'cif_core.dic' version 2.4.1 from
2010-06-29.

'_exptl_absorpt_correction_type' value 'MULTI-SCAN'
changed to 'multi-scan' according to
/home/saulius/struct/CIF-dictionaries/cif_core.dic dictionary named
'cif_core.dic' version 2.4.1 from 2010-06-29.

Automatic conversion script
Id: cif_fix_values 1715 2011-07-08 13:25:40Z adriana 

The following automatic conversions were performed:

'_exptl_crystal_density_meas' value 'NONE' was changed to '?' - the
value is perceived as not measured.

Automatic conversion script
Id: cif_fix_values 3008 2015-01-20 13:52:24Z robertas 
;
_cod_original_sg_symbol_H-M P2(1)
_cod_database_code 4077979

loop_
_symmetry_equiv_pos_as_xyz
'x, y, z'
'-x, y+1/2, -z'

loop_
_atom_site_label
_atom_site_type_symbol
_atom_site_fract_x
_atom_site_fract_y
_atom_site_fract_z
_atom_site_U_iso_or_equiv
_atom_site_adp_type
_atom_site_occupancy
_atom_site_symmetry_multiplicity
_atom_site_calc_flag
_atom_site_refinement_flags
Fe1 Fe 0.07908(4) 0.51693(3) 0.38005(4) 0.03667(10) Uani 1 1 d .
Fe2 Fe 0.39611(4) 0.57697(3) 0.05711(4) 0.03516(9) Uani 1 1 d .
Sn1 Sn 0.143415(18) 0.619036(13) 0.148585(19) 0.03315(5) Uani 1 1 d .
Ge1 Ge 0.42717(3) 0.38112(2) 0.35872(3) 0.04014(8) Uani 1 1 d .
O1 O -0.1874(3) 0.6393(2) 0.3373(3) 0.0756(8) Uani 1 1 d .
O2 O -0.0174(3) 0.3405(2) 0.1960(3) 0.0826(8) Uani 1 1 d .
O3 O 0.5120(3) 0.73782(19) 0.2586(3) 0.0619(6) Uani 1 1 d .
O4 O 0.3158(3) 0.73182(19) -0.1664(3) 0.0587(6) Uani 1 1 d .
C1 C 0.2840(3) 0.4634(2) 0.4611(3) 0.0411(7) Uani 1 1 d .
C2 C 0.1717(3) 0.4187(3) 0.5447(3) 0.0508(8) Uani 1 1 d .
H2 H 0.1521 0.3418 0.5566 0.061 Uiso 1 1 calc R
C3 C 0.0947(4) 0.5028(3) 0.6069(3) 0.0569(9) Uani 1 1 d .
H3 H 0.0131 0.4950 0.6701 0.068 Uiso 1 1 calc R
C4 C 0.1582(3) 0.6004(3) 0.5647(3) 0.0506(8) Uani 1 1 d .
H4 H 0.1277 0.6725 0.5935 0.061 Uiso 1 1 calc R
C5 C 0.2739(3) 0.5771(3) 0.4760(3) 0.0460(7) Uani 1 1 d .
H5 H 0.3377 0.6301 0.4329 0.055 Uiso 1 1 calc R
C6 C 0.3644(4) 0.2319(3) 0.3559(4) 0.0609(10) Uani 1 1 d .
H6A H 0.2749 0.2252 0.2978 0.091 Uiso 1 1 calc R
H6B H 0.3494 0.2086 0.4531 0.091 Uiso 1 1 calc R
H6C H 0.4381 0.1879 0.3155 0.091 Uiso 1 1 calc R
C7 C 0.6156(3) 0.4028(3) 0.4591(4) 0.0634(10) Uani 1 1 d .
H7A H 0.6894 0.3673 0.4071 0.095 Uiso 1 1 calc R
H7B H 0.6143 0.3735 0.5552 0.095 Uiso 1 1 calc R
H7C H 0.6365 0.4785 0.4648 0.095 Uiso 1 1 calc R
C8 C 0.4392(3) 0.4279(2) 0.1600(3) 0.0395(6) Uani 1 1 d .
C9 C 0.3320(3) 0.4146(2) 0.0432(3) 0.0439(7) Uani 1 1 d .
H9 H 0.2326 0.3875 0.0518 0.053 Uiso 1 1 calc R
C10 C 0.3934(4) 0.4471(3) -0.0871(4) 0.0545(9) Uani 1 1 d .
H10 H 0.3442 0.4456 -0.1840 0.065 Uiso 1 1 calc R
C11 C 0.5387(4) 0.4786(3) -0.0544(4) 0.0585(10) Uani 1 1 d .
H11 H 0.6080 0.5032 -0.1243 0.070 Uiso 1 1 calc R
C12 C 0.5678(3) 0.4671(2) 0.0947(4) 0.0467(8) Uani 1 1 d .
H12 H 0.6612 0.4830 0.1468 0.056 Uiso 1 1 calc R
C13 C -0.0814(4) 0.5892(3) 0.3543(3) 0.0494(8) Uani 1 1 d .
C14 C 0.0202(3) 0.4117(3) 0.2678(4) 0.0500(8) Uani 1 1 d .
C15 C 0.1217(4) 0.7893(3) 0.1905(4) 0.0557(9) Uani 1 1 d .
H15A H 0.1736 0.8294 0.1209 0.084 Uiso 1 1 calc R
H15B H 0.1616 0.8053 0.2864 0.084 Uiso 1 1 calc R
H15C H 0.0204 0.8089 0.1828 0.084 Uiso 1 1 calc R
C16 C -0.0262(3) 0.5903(3) -0.0202(4) 0.0565(9) Uani 1 1 d .
H16A H -0.1180 0.6156 0.0115 0.085 Uiso 1 1 calc R
H16B H -0.0327 0.5146 -0.0402 0.085 Uiso 1 1 calc R
H16C H -0.0030 0.6281 -0.1066 0.085 Uiso 1 1 calc R
C17 C 0.4651(3) 0.6736(2) 0.1795(3) 0.0412(7) Uani 1 1 d .
C18 C 0.3454(3) 0.6711(2) -0.0760(3) 0.0418(7) Uani 1 1 d .

loop_
_atom_site_aniso_label
_atom_site_aniso_U_11
_atom_site_aniso_U_22
_atom_site_aniso_U_33
_atom_site_aniso_U_23
_atom_site_aniso_U_13
_atom_site_aniso_U_12
Fe1 0.0385(2) 0.0373(2) 0.0347(2) -0.00349(17) 0.00726(17) -0.00412(18)
Fe2 0.0374(2) 0.03457(19) 0.0340(2) 0.00339(16) 0.00626(17) 0.00410(16)
Sn1 0.03386(10) 0.03202(9) 0.03367(9) -0.00172(8) 0.00295(7) 0.00095(8)
Ge1 0.04244(18) 0.03760(16) 0.04029(17) 0.00790(13) 0.00154(13) 0.00233(13)
O1 0.0489(14) 0.084(2) 0.095(2) -0.0096(16) 0.0139(13) 0.0188(15)
O2 0.0876(19) 0.0617(17) 0.098(2) -0.0317(16) 0.0017(16) -0.0301(14)
O3 0.0634(16) 0.0582(15) 0.0630(16) -0.0087(12) -0.0058(12) -0.0108(12)
O4 0.0657(15) 0.0569(14) 0.0529(15) 0.0187(12) -0.0028(12) 0.0017(12)
C1 0.0451(17) 0.0434(17) 0.0346(16) 0.0034(12) 0.0005(13) -0.0025(13)
C2 0.066(2) 0.0505(19) 0.0362(18) 0.0076(14) 0.0092(15) -0.0026(16)
C3 0.068(2) 0.069(2) 0.0350(17) 0.0030(16) 0.0121(16) 0.0023(18)
C4 0.0619(19) 0.051(2) 0.0383(16) -0.0133(14) -0.0002(14) 0.0002(15)
C5 0.0486(18) 0.0518(17) 0.0371(17) -0.0062(14) -0.0034(14) -0.0030(14)
C6 0.071(2) 0.0390(19) 0.075(3) 0.0096(16) 0.018(2) -0.0002(16)
C7 0.052(2) 0.078(3) 0.059(2) 0.0179(19) -0.0037(17) 0.0030(19)
C8 0.0456(16) 0.0317(14) 0.0417(17) 0.0035(12) 0.0069(13) 0.0075(13)
C9 0.0529(18) 0.0344(15) 0.0442(18) -0.0021(13) 0.0016(14) 0.0027(13)
C10 0.083(3) 0.0429(18) 0.0368(18) -0.0066(14) 0.0004(17) 0.0179(17)
C11 0.066(2) 0.055(2) 0.056(2) 0.0078(17) 0.0272(18) 0.0234(18)
C12 0.0399(18) 0.0471(18) 0.054(2) 0.0095(14) 0.0105(15) 0.0122(13)
C13 0.0443(18) 0.056(2) 0.0487(19) -0.0106(14) 0.0134(14) -0.0066(15)
C14 0.0474(18) 0.0478(19) 0.055(2) -0.0026(16) 0.0059(15) -0.0085(15)
C15 0.061(2) 0.0344(17) 0.072(2) -0.0053(16) 0.0049(18) 0.0082(15)
C16 0.0519(19) 0.071(3) 0.0455(18) 0.0004(16) -0.0084(14) -0.0047(16)
C17 0.0378(16) 0.0442(17) 0.0414(18) 0.0081(14) 0.0013(14) 0.0043(14)
C18 0.0428(17) 0.0438(16) 0.0394(17) 0.0019(14) 0.0066(14) -0.0027(14)

loop_
_atom_type_symbol
_atom_type_description
_atom_type_scat_dispersion_real
_atom_type_scat_dispersion_imag
_atom_type_scat_source
C C 0.0033 0.0016 'International Tables Vol C Tables 4.2.6.8 and 6.1.1.4'
H H 0.0000 0.0000 'International Tables Vol C Tables 4.2.6.8 and 6.1.1.4'
O O 0.0106 0.0060 'International Tables Vol C Tables 4.2.6.8 and 6.1.1.4'
Fe Fe 0.3463 0.8444 'International Tables Vol C Tables 4.2.6.8 and 6.1.1.4'
Ge Ge 0.1547 1.8001 'International Tables Vol C Tables 4.2.6.8 and 6.1.1.4'
Sn Sn -0.6537 1.4246 'International Tables Vol C Tables 4.2.6.8 and 6.1.1.4'

loop_
_geom_angle_atom_site_label_1
_geom_angle_atom_site_label_2
_geom_angle_atom_site_label_3
_geom_angle
C13 Fe1 C14 94.25(15)
C13 Fe1 C5 125.10(14)
C14 Fe1 C5 138.86(14)
C13 Fe1 C4 96.28(14)
C14 Fe1 C4 160.55(14)
C5 Fe1 C4 39.35(12)
C13 Fe1 C1 162.74(13)
C14 Fe1 C1 102.61(14)
C5 Fe1 C1 39.73(11)
C4 Fe1 C1 66.51(12)
C13 Fe1 C2 135.29(13)
C14 Fe1 C2 95.51(15)
C5 Fe1 C2 66.21(13)
C4 Fe1 C2 65.63(13)
C1 Fe1 C2 40.07(11)
C13 Fe1 C3 101.02(14)
C14 Fe1 C3 122.35(15)
C5 Fe1 C3 66.26(13)
C4 Fe1 C3 39.30(13)
C1 Fe1 C3 66.83(12)
C2 Fe1 C3 39.05(13)
C13 Fe1 Sn1 82.15(10)
C14 Fe1 Sn1 87.29(11)
C5 Fe1 Sn1 86.89(9)
C4 Fe1 Sn1 110.30(9)
C1 Fe1 Sn1 102.09(8)
C2 Fe1 Sn1 141.77(9)
C3 Fe1 Sn1 149.47(11)
C18 Fe2 C17 93.96(14)
C18 Fe2 C10 94.29(13)
C17 Fe2 C10 159.22(14)
C18 Fe2 C12 136.24(13)
C17 Fe2 C12 95.63(14)
C10 Fe2 C12 65.53(14)
C18 Fe2 C11 101.16(13)
C17 Fe2 C11 120.27(15)
C10 Fe2 C11 39.20(13)
C12 Fe2 C11 38.81(13)
C18 Fe2 C9 122.54(13)
C17 Fe2 C9 142.19(13)
C10 Fe2 C9 39.47(12)
C12 Fe2 C9 65.87(12)
C11 Fe2 C9 65.95(13)
C18 Fe2 C8 160.73(13)
C17 Fe2 C8 105.06(13)
C10 Fe2 C8 66.74(12)
C12 Fe2 C8 40.00(11)
C11 Fe2 C8 66.68(12)
C9 Fe2 C8 39.66(12)
C18 Fe2 Sn1 83.39(9)
C17 Fe2 Sn1 87.05(10)
C10 Fe2 Sn1 112.84(11)
C12 Fe2 Sn1 139.63(8)
C11 Fe2 Sn1 151.51(11)
C9 Fe2 Sn1 87.74(8)
C8 Fe2 Sn1 100.42(8)
C15 Sn1 C16 102.70(13)
C15 Sn1 Fe2 110.62(9)
C16 Sn1 Fe2 110.81(9)
C15 Sn1 Fe1 107.73(10)
C16 Sn1 Fe1 109.04(9)
Fe2 Sn1 Fe1 115.172(15)
C8 Ge1 C7 108.41(14)
C8 Ge1 C6 107.86(14)
C7 Ge1 C6 113.33(16)
C8 Ge1 C1 112.25(12)
C7 Ge1 C1 107.63(15)
C6 Ge1 C1 107.44(13)
C5 C1 C2 106.2(3)
C5 C1 Ge1 128.1(2)
C2 C1 Ge1 125.6(2)
C5 C1 Fe1 69.96(18)
C2 C1 Fe1 69.92(18)
Ge1 C1 Fe1 127.53(15)
C3 C2 C1 109.1(3)
C3 C2 Fe1 70.75(19)
C1 C2 Fe1 70.01(17)
C3 C2 H2 125.5
C1 C2 H2 125.5
Fe1 C2 H2 125.5
C2 C3 C4 107.6(3)
C2 C3 Fe1 70.20(18)
C4 C3 Fe1 70.04(18)
C2 C3 H3 126.2
C4 C3 H3 126.2
Fe1 C3 H3 126.2
C5 C4 C3 108.7(3)
C5 C4 Fe1 70.23(17)
C3 C4 Fe1 70.66(18)
C5 C4 H4 125.6
C3 C4 H4 125.6
Fe1 C4 H4 125.6
C4 C5 C1 108.4(3)
C4 C5 Fe1 70.42(18)
C1 C5 Fe1 70.31(18)
C4 C5 H5 125.8
C1 C5 H5 125.8
Fe1 C5 H5 125.8
Ge1 C6 H6A 109.5
Ge1 C6 H6B 109.5
H6A C6 H6B 109.5
Ge1 C6 H6C 109.5
H6A C6 H6C 109.5
H6B C6 H6C 109.5
Ge1 C7 H7A 109.5
Ge1 C7 H7B 109.5
H7A C7 H7B 109.5
Ge1 C7 H7C 109.5
H7A C7 H7C 109.5
H7B C7 H7C 109.5
C9 C8 C12 105.6(3)
C9 C8 Ge1 127.5(2)
C12 C8 Ge1 126.2(2)
C9 C8 Fe2 69.92(17)
C12 C8 Fe2 69.64(16)
Ge1 C8 Fe2 132.21(15)
C10 C9 C8 108.6(3)
C10 C9 Fe2 69.85(18)
C8 C9 Fe2 70.42(17)
C10 C9 H9 125.7
C8 C9 H9 125.7
Fe2 C9 H9 125.7
C11 C10 C9 108.3(3)
C11 C10 Fe2 70.79(19)
C9 C10 Fe2 70.68(17)
C11 C10 H10 125.8
C9 C10 H10 125.8
Fe2 C10 H10 125.8
C12 C11 C10 108.1(3)
C12 C11 Fe2 70.50(18)
C10 C11 Fe2 70.01(17)
C12 C11 H11 126.0
C10 C11 H11 126.0
Fe2 C11 H11 126.0
C11 C12 C8 109.4(3)
C11 C12 Fe2 70.69(18)
C8 C12 Fe2 70.36(16)
C11 C12 H12 125.3
C8 C12 H12 125.3
Fe2 C12 H12 125.3
O1 C13 Fe1 178.8(3)
O2 C14 Fe1 178.4(3)
Sn1 C15 H15A 109.5
Sn1 C15 H15B 109.5
H15A C15 H15B 109.5
Sn1 C15 H15C 109.5
H15A C15 H15C 109.5
H15B C15 H15C 109.5
Sn1 C16 H16A 109.5
Sn1 C16 H16B 109.5
H16A C16 H16B 109.5
Sn1 C16 H16C 109.5
H16A C16 H16C 109.5
H16B C16 H16C 109.5
O3 C17 Fe2 179.0(3)
O4 C18 Fe2 177.6(3)

loop_
_geom_bond_atom_site_label_1
_geom_bond_atom_site_label_2
_geom_bond_distance
Fe1 C13 1.730(4)
Fe1 C14 1.735(3)
Fe1 C5 2.089(3)
Fe1 C4 2.091(3)
Fe1 C1 2.093(3)
Fe1 C2 2.092(3)
Fe1 C3 2.099(3)
Fe1 Sn1 2.5826(6)
Fe2 C18 1.741(3)
Fe2 C17 1.744(3)
Fe2 C10 2.091(3)
Fe2 C12 2.099(3)
Fe2 C11 2.101(3)
Fe2 C9 2.102(3)
Fe2 C8 2.108(3)
Fe2 Sn1 2.5661(6)
Sn1 C15 2.161(3)
Sn1 C16 2.171(3)
Ge1 C8 1.935(3)
Ge1 C7 1.935(3)
Ge1 C6 1.941(3)
Ge1 C1 1.950(3)
O1 C13 1.158(4)
O2 C14 1.148(4)
O3 C17 1.149(4)
O4 C18 1.146(4)
C1 C5 1.421(4)
C1 C2 1.434(4)
C2 C3 1.401(5)
C2 H2 0.9800
C3 C4 1.409(5)
C3 H3 0.9800
C4 C5 1.407(4)
C4 H4 0.9800
C5 H5 0.9800
C6 H6A 0.9600
C6 H6B 0.9600
C6 H6C 0.9600
C7 H7A 0.9600
C7 H7B 0.9600
C7 H7C 0.9600
C8 C9 1.428(4)
C8 C12 1.439(4)
C9 C10 1.416(4)
C9 H9 0.9800
C10 C11 1.406(5)
C10 H10 0.9800
C11 C12 1.395(5)
C11 H11 0.9800
C12 H12 0.9800
C15 H15A 0.9600
C15 H15B 0.9600
C15 H15C 0.9600
C16 H16A 0.9600
C16 H16B 0.9600
C16 H16C 0.9600

loop_
_geom_torsion_atom_site_label_1
_geom_torsion_atom_site_label_2
_geom_torsion_atom_site_label_3
_geom_torsion_atom_site_label_4
_geom_torsion
C18 Fe2 Sn1 C15 -56.46(15)
C17 Fe2 Sn1 C15 37.88(14)
C10 Fe2 Sn1 C15 -148.34(15)
C12 Fe2 Sn1 C15 133.10(19)
C11 Fe2 Sn1 C15 -157.7(2)
C9 Fe2 Sn1 C15 -179.59(14)
C8 Fe2 Sn1 C15 142.65(14)
C18 Fe2 Sn1 C16 56.76(14)
C17 Fe2 Sn1 C16 151.09(14)
C10 Fe2 Sn1 C16 -35.13(14)
C12 Fe2 Sn1 C16 -113.68(18)
C11 Fe2 Sn1 C16 -44.5(2)
C9 Fe2 Sn1 C16 -66.37(13)
C8 Fe2 Sn1 C16 -104.13(13)
C18 Fe2 Sn1 Fe1 -178.90(10)
C17 Fe2 Sn1 Fe1 -84.56(10)
C10 Fe2 Sn1 Fe1 89.22(10)
C12 Fe2 Sn1 Fe1 10.66(15)
C11 Fe2 Sn1 Fe1 79.9(2)
C9 Fe2 Sn1 Fe1 57.97(9)
C8 Fe2 Sn1 Fe1 20.22(9)
C13 Fe1 Sn1 C15 55.98(14)
C14 Fe1 Sn1 C15 150.66(14)
C5 Fe1 Sn1 C15 -70.08(13)
C4 Fe1 Sn1 C15 -37.84(13)
C1 Fe1 Sn1 C15 -107.02(13)
C2 Fe1 Sn1 C15 -113.88(18)
C3 Fe1 Sn1 C15 -42.4(2)
C13 Fe1 Sn1 C16 -54.77(15)
C14 Fe1 Sn1 C16 39.90(14)
C5 Fe1 Sn1 C16 179.16(13)
C4 Fe1 Sn1 C16 -148.60(13)
C1 Fe1 Sn1 C16 142.22(13)
C2 Fe1 Sn1 C16 135.37(18)
C3 Fe1 Sn1 C16 -153.2(2)
C13 Fe1 Sn1 Fe2 179.96(11)
C14 Fe1 Sn1 Fe2 -85.37(11)
C5 Fe1 Sn1 Fe2 53.89(9)
C4 Fe1 Sn1 Fe2 86.13(10)
C1 Fe1 Sn1 Fe2 16.95(8)
C2 Fe1 Sn1 Fe2 10.10(15)
C3 Fe1 Sn1 Fe2 81.6(2)
C8 Ge1 C1 C5 -53.6(3)
C7 Ge1 C1 C5 65.6(3)
C6 Ge1 C1 C5 -172.0(3)
C8 Ge1 C1 C2 130.4(3)
C7 Ge1 C1 C2 -110.4(3)
C6 Ge1 C1 C2 12.0(3)
C8 Ge1 C1 Fe1 39.4(2)
C7 Ge1 C1 Fe1 158.61(18)
C6 Ge1 C1 Fe1 -79.0(2)
C13 Fe1 C1 C5 -32.8(5)
C14 Fe1 C1 C5 159.76(19)
C4 Fe1 C1 C5 -37.23(18)
C2 Fe1 C1 C5 -116.7(3)
C3 Fe1 C1 C5 -80.2(2)
Sn1 Fe1 C1 C5 69.85(17)
C13 Fe1 C1 C2 84.0(5)
C14 Fe1 C1 C2 -83.5(2)
C5 Fe1 C1 C2 116.7(3)
C4 Fe1 C1 C2 79.5(2)
C3 Fe1 C1 C2 36.53(19)
Sn1 Fe1 C1 C2 -173.41(17)
C13 Fe1 C1 Ge1 -156.0(4)
C14 Fe1 C1 Ge1 36.6(2)
C5 Fe1 C1 Ge1 -123.2(3)
C4 Fe1 C1 Ge1 -160.4(2)
C2 Fe1 C1 Ge1 120.1(3)
C3 Fe1 C1 Ge1 156.6(2)
Sn1 Fe1 C1 Ge1 -53.34(18)
C5 C1 C2 C3 0.7(4)
Ge1 C1 C2 C3 177.4(2)
Fe1 C1 C2 C3 -60.2(2)
C5 C1 C2 Fe1 60.9(2)
Ge1 C1 C2 Fe1 -122.4(2)
C13 Fe1 C2 C3 -35.5(3)
C14 Fe1 C2 C3 -137.2(2)
C5 Fe1 C2 C3 81.1(2)
C4 Fe1 C2 C3 37.8(2)
C1 Fe1 C2 C3 119.7(3)
Sn1 Fe1 C2 C3 130.13(19)
C13 Fe1 C2 C1 -155.2(2)
C14 Fe1 C2 C1 103.1(2)
C5 Fe1 C2 C1 -38.60(18)
C4 Fe1 C2 C1 -81.88(19)
C3 Fe1 C2 C1 -119.7(3)
Sn1 Fe1 C2 C1 10.4(3)
C1 C2 C3 C4 -0.6(4)
Fe1 C2 C3 C4 -60.4(2)
C1 C2 C3 Fe1 59.7(2)
C13 Fe1 C3 C2 155.4(2)
C14 Fe1 C3 C2 53.1(3)
C5 Fe1 C3 C2 -80.9(2)
C4 Fe1 C3 C2 -118.2(3)
C1 Fe1 C3 C2 -37.46(19)
Sn1 Fe1 C3 C2 -111.4(2)
C13 Fe1 C3 C4 -86.4(2)
C14 Fe1 C3 C4 171.3(2)
C5 Fe1 C3 C4 37.21(19)
C1 Fe1 C3 C4 80.7(2)
C2 Fe1 C3 C4 118.2(3)
Sn1 Fe1 C3 C4 6.8(3)
C2 C3 C4 C5 0.3(4)
Fe1 C3 C4 C5 -60.2(2)
C2 C3 C4 Fe1 60.5(2)
C13 Fe1 C4 C5 -141.1(2)
C14 Fe1 C4 C5 96.5(4)
C1 Fe1 C4 C5 37.59(19)
C2 Fe1 C4 C5 81.6(2)
C3 Fe1 C4 C5 119.2(3)
Sn1 Fe1 C4 C5 -57.2(2)
C13 Fe1 C4 C3 99.7(2)
C14 Fe1 C4 C3 -22.7(5)
C5 Fe1 C4 C3 -119.2(3)
C1 Fe1 C4 C3 -81.6(2)
C2 Fe1 C4 C3 -37.6(2)
Sn1 Fe1 C4 C3 -176.33(18)
C3 C4 C5 C1 0.1(4)
Fe1 C4 C5 C1 -60.3(2)
C3 C4 C5 Fe1 60.4(2)
C2 C1 C5 C4 -0.5(4)
Ge1 C1 C5 C4 -177.1(2)
Fe1 C1 C5 C4 60.4(2)
C2 C1 C5 Fe1 -60.9(2)
Ge1 C1 C5 Fe1 122.5(2)
C13 Fe1 C5 C4 49.7(2)
C14 Fe1 C5 C4 -149.8(2)
C1 Fe1 C5 C4 -118.9(3)
C2 Fe1 C5 C4 -80.0(2)
C3 Fe1 C5 C4 -37.2(2)
Sn1 Fe1 C5 C4 127.90(18)
C13 Fe1 C5 C1 168.68(19)
C14 Fe1 C5 C1 -30.9(3)
C4 Fe1 C5 C1 118.9(3)
C2 Fe1 C5 C1 38.92(18)
C3 Fe1 C5 C1 81.8(2)
Sn1 Fe1 C5 C1 -113.17(17)
C7 Ge1 C8 C9 171.8(3)
C6 Ge1 C8 C9 48.8(3)
C1 Ge1 C8 C9 -69.4(3)
C7 Ge1 C8 C12 2.9(3)
C6 Ge1 C8 C12 -120.1(3)
C1 Ge1 C8 C12 121.7(3)
C7 Ge1 C8 Fe2 -91.8(2)
C6 Ge1 C8 Fe2 145.2(2)
C1 Ge1 C8 Fe2 27.0(2)
C18 Fe2 C8 C9 -26.4(4)
C17 Fe2 C8 C9 163.19(19)
C10 Fe2 C8 C9 -37.06(18)
C12 Fe2 C8 C9 -116.2(3)
C11 Fe2 C8 C9 -79.9(2)
Sn1 Fe2 C8 C9 73.46(17)
C18 Fe2 C8 C12 89.8(4)
C17 Fe2 C8 C12 -80.6(2)
C10 Fe2 C8 C12 79.1(2)
C11 Fe2 C8 C12 36.3(2)
C9 Fe2 C8 C12 116.2(3)
Sn1 Fe2 C8 C12 -170.37(17)
C18 Fe2 C8 Ge1 -149.3(3)
C17 Fe2 C8 Ge1 40.3(2)
C10 Fe2 C8 Ge1 -160.0(3)
C12 Fe2 C8 Ge1 120.9(3)
C11 Fe2 C8 Ge1 157.2(3)
C9 Fe2 C8 Ge1 -122.9(3)
Sn1 Fe2 C8 Ge1 -49.4(2)
C12 C8 C9 C10 -1.2(3)
Ge1 C8 C9 C10 -172.0(2)
Fe2 C8 C9 C10 59.6(2)
C12 C8 C9 Fe2 -60.88(19)
Ge1 C8 C9 Fe2 128.4(2)
C18 Fe2 C9 C10 50.5(2)
C17 Fe2 C9 C10 -146.5(2)
C12 Fe2 C9 C10 -80.2(2)
C11 Fe2 C9 C10 -37.5(2)
C8 Fe2 C9 C10 -119.4(3)
Sn1 Fe2 C9 C10 131.23(19)
C18 Fe2 C9 C8 169.98(17)
C17 Fe2 C9 C8 -27.1(3)
C10 Fe2 C9 C8 119.4(3)
C12 Fe2 C9 C8 39.21(17)
C11 Fe2 C9 C8 81.9(2)
Sn1 Fe2 C9 C8 -109.34(16)
C8 C9 C10 C11 1.1(3)
Fe2 C9 C10 C11 61.1(2)
C8 C9 C10 Fe2 -60.0(2)
C18 Fe2 C10 C11 102.4(2)
C17 Fe2 C10 C11 -10.7(5)
C12 Fe2 C10 C11 -37.19(19)
C9 Fe2 C10 C11 -118.3(3)
C8 Fe2 C10 C11 -81.1(2)
Sn1 Fe2 C10 C11 -172.96(16)
C18 Fe2 C10 C9 -139.3(2)
C17 Fe2 C10 C9 107.6(4)
C12 Fe2 C10 C9 81.1(2)
C11 Fe2 C10 C9 118.3(3)
C8 Fe2 C10 C9 37.24(18)
Sn1 Fe2 C10 C9 -54.6(2)
C9 C10 C11 C12 -0.5(4)
Fe2 C10 C11 C12 60.5(2)
C9 C10 C11 Fe2 -61.0(2)
C18 Fe2 C11 C12 158.3(2)
C17 Fe2 C11 C12 57.0(2)
C10 Fe2 C11 C12 -118.6(3)
C9 Fe2 C11 C12 -80.8(2)
C8 Fe2 C11 C12 -37.4(2)
Sn1 Fe2 C11 C12 -104.9(3)
C18 Fe2 C11 C10 -83.0(2)
C17 Fe2 C11 C10 175.62(19)
C12 Fe2 C11 C10 118.6(3)
C9 Fe2 C11 C10 37.78(19)
C8 Fe2 C11 C10 81.3(2)
Sn1 Fe2 C11 C10 13.7(3)
C10 C11 C12 C8 -0.3(4)
Fe2 C11 C12 C8 59.9(2)
C10 C11 C12 Fe2 -60.2(2)
C9 C8 C12 C11 0.9(3)
Ge1 C8 C12 C11 171.8(2)
Fe2 C8 C12 C11 -60.1(2)
C9 C8 C12 Fe2 61.07(19)
Ge1 C8 C12 Fe2 -128.1(2)
C18 Fe2 C12 C11 -31.6(3)
C17 Fe2 C12 C11 -133.3(2)
C10 Fe2 C12 C11 37.6(2)
C9 Fe2 C12 C11 81.0(2)
C8 Fe2 C12 C11 119.9(3)
Sn1 Fe2 C12 C11 134.63(19)
C18 Fe2 C12 C8 -151.5(2)
C17 Fe2 C12 C8 106.8(2)
C10 Fe2 C12 C8 -82.4(2)
C11 Fe2 C12 C8 -119.9(3)
C9 Fe2 C12 C8 -38.88(18)
Sn1 Fe2 C12 C8 14.7(3)
C14 Fe1 C13 O1 -148(13)
C5 Fe1 C13 O1 19(13)
C4 Fe1 C13 O1 48(13)
C1 Fe1 C13 O1 44(13)
C2 Fe1 C13 O1 110(13)
C3 Fe1 C13 O1 88(13)
Sn1 Fe1 C13 O1 -61(13)
C13 Fe1 C14 O2 -136(11)
C5 Fe1 C14 O2 60(11)
C4 Fe1 C14 O2 -13(11)
C1 Fe1 C14 O2 40(11)
C2 Fe1 C14 O2 0(11)
C3 Fe1 C14 O2 -30(11)
Sn1 Fe1 C14 O2 142(11)
C18 Fe2 C17 O3 -55(16)
C10 Fe2 C17 O3 58(16)
C12 Fe2 C17 O3 82(16)
C11 Fe2 C17 O3 50(16)
C9 Fe2 C17 O3 139(16)
C8 Fe2 C17 O3 122(16)
Sn1 Fe2 C17 O3 -138(16)
C17 Fe2 C18 O4 109(7)
C10 Fe2 C18 O4 -52(7)
C12 Fe2 C18 O4 7(7)
C11 Fe2 C18 O4 -13(7)
C9 Fe2 C18 O4 -81(7)
C8 Fe2 C18 O4 -62(7)
Sn1 Fe2 C18 O4 -164(7)
